data_4064149
loop_
_publ_author_name
'Dzik, Wojciech I.'
'Fuente Arruga, Luis'
'Siegler, Maxime A.'
'Spek, Anthony L.'
'Reek, Joost N. H.'
'de Bruin, Bas'

_publ_section_title
;
 Open-Shell Organometallic [MII(dbcot(bislutidylamine)]2+Complexes (M =
 Rh, Ir): Unexpected Base-Assisted Reduction of the Metal Instead of Amine
 Ligand Deprotonation
;
_journal_issue 7
_journal_name_full Organometallics
_journal_page_first 1902
_journal_paper_doi 10.1021/om101157r
_journal_volume 30
_journal_year 2011
_chemical_formula_moiety '2(C30 H29 Ir N3), 4(F6 P), C H2 Cl2'
_chemical_formula_sum 'C61 H60 Cl2 F24 Ir2 N6 P4'
_chemical_formula_weight 1912.33
_chemical_name_systematic
; 
 ? 
;
_space_group_IT_number 14
_symmetry_cell_setting monoclinic
_symmetry_space_group_name_Hall '-P 2ybc'
_symmetry_space_group_name_H-M 'P 1 21/c 1'
_atom_sites_solution_hydrogens difmap
_atom_sites_solution_primary direct
_atom_sites_solution_secondary difmap
_audit_creation_method SHELXL-97
_cell_angle_alpha 90.00
_cell_angle_beta 110.520(2)
_cell_angle_gamma 90.00
_cell_formula_units_Z 4
_cell_length_a 21.5483(9)
_cell_length_b 16.7416(7)
_cell_length_c 20.9573(8)
_cell_measurement_reflns_used 33892
_cell_measurement_temperature 110(2)
_cell_measurement_theta_max 27.50
_cell_measurement_theta_min 1.58
_cell_volume 7080.7(5)
_computing_cell_refinement 'PEAKREF (Schreurs, 2005)'
_computing_data_collection 'COLLECT (Nonius, 1999)'
_computing_data_reduction 'EVALCCD (Duisenberg et al., 2003)'
_computing_molecular_graphics 'PLATON (Spek, 2003)'
_computing_publication_material 'PLATON (Spek, 2003)'
_computing_structure_refinement 'SHELXL-97 (Sheldrick, 2008)'
_computing_structure_solution 'DIRDIF08 (Beurskens et al., 2008)'
_diffrn_ambient_temperature 110(2)
_diffrn_measured_fraction_theta_full 1.000
_diffrn_measured_fraction_theta_max 1.000
_diffrn_measurement_device_type 'Nonius KappaCCD diffractometer'
_diffrn_measurement_method '\f and \w scans'
_diffrn_radiation_monochromator graphite
_diffrn_radiation_source 'rotating anode'
_diffrn_radiation_type MoK\a
_diffrn_radiation_wavelength 0.71073
_diffrn_reflns_av_R_equivalents 0.0257
_diffrn_reflns_av_sigmaI/netI 0.0230
_diffrn_reflns_limit_h_max 27
_diffrn_reflns_limit_h_min -27
_diffrn_reflns_limit_k_max 21
_diffrn_reflns_limit_k_min -20
_diffrn_reflns_limit_l_max 27
_diffrn_reflns_limit_l_min -27
_diffrn_reflns_number 94454
_diffrn_reflns_theta_full 27.50
_diffrn_reflns_theta_max 27.50
_diffrn_reflns_theta_min 1.58
_exptl_absorpt_coefficient_mu 4.027
_exptl_absorpt_correction_T_max 0.69
_exptl_absorpt_correction_T_min 0.49
_exptl_absorpt_correction_type analytical
_exptl_absorpt_process_details '(SADABS; Sheldrick, 2008)'
_exptl_crystal_colour black
_exptl_crystal_density_diffrn 1.794
_exptl_crystal_density_method 'not measured'
_exptl_crystal_description block
_exptl_crystal_F_000 3728
_exptl_crystal_size_max 0.27
_exptl_crystal_size_mid 0.16
_exptl_crystal_size_min 0.12
_platon_squeeze_details
;
;
_refine_diff_density_max 1.802
_refine_diff_density_min -1.048
_refine_diff_density_rms 0.102
_refine_ls_extinction_method none
_refine_ls_goodness_of_fit_ref 1.101
_refine_ls_hydrogen_treatment mixed
_refine_ls_matrix_type full
_refine_ls_number_parameters 1058
_refine_ls_number_reflns 16275
_refine_ls_number_restraints 659
_refine_ls_restrained_S_all 1.091
_refine_ls_R_factor_all 0.0517
_refine_ls_R_factor_gt 0.0292
_refine_ls_shift/su_max 0.004
_refine_ls_shift/su_mean 0.000
_refine_ls_structure_factor_coef Fsqd
_refine_ls_weighting_details 'calc w=1/[\s^2^(Fo^2^)+(0.0333P)^2^+6.8319P] where P=(Fo^2^+2Fc^2^)/3'
_refine_ls_weighting_scheme calc
_refine_ls_wR_factor_gt 0.0702
_refine_ls_wR_factor_ref 0.0759
_reflns_number_gt 10974
_reflns_number_total 16275
_reflns_threshold_expression I>2\s(I)
_cod_data_source_file om101157r_si_002.cif
_cod_data_source_block s4196a
_cod_original_sg_symbol_H-M 'P 21/c'
_cod_database_code 4064149

loop_
_symmetry_equiv_pos_as_xyz
'x, y, z'
'-x, y+1/2, -z+1/2'
'-x, -y, -z'
'x, -y-1/2, z-1/2'

loop_
_atom_site_label
_atom_site_type_symbol
_atom_site_fract_x
_atom_site_fract_y
_atom_site_fract_z
_atom_site_U_iso_or_equiv
_atom_site_adp_type
_atom_site_occupancy
_atom_site_symmetry_multiplicity
_atom_site_calc_flag
_atom_site_refinement_flags
_atom_site_disorder_assembly
_atom_site_disorder_group
Ir1 Ir 0.004085(6) 0.758773(8) 0.020525(6) 0.01464(4) Uani 1 1 d . . .
C1A C -0.01814(16) 0.6990(2) -0.07786(16) 0.0172(7) Uani 1 1 d D . .
H1A H 0.0181(13) 0.6656(17) -0.0777(17) 0.021 Uiso 1 1 d D . .
C2A C -0.01111(16) 0.7821(2) -0.08521(17) 0.0212(8) Uani 1 1 d D . .
H2A H 0.0275(12) 0.802(2) -0.0907(17) 0.025 Uiso 1 1 d D . .
C3A C -0.06940(17) 0.8369(2) -0.11450(18) 0.0223(8) Uani 1 1 d . . .
C4A C -0.10822(17) 0.8550(2) -0.07556(18) 0.0230(8) Uani 1 1 d . . .
C5A C -0.09406(17) 0.8143(2) -0.00903(18) 0.0226(8) Uani 1 1 d D . .
H5A H -0.0984(17) 0.8486(18) 0.0264(14) 0.027 Uiso 1 1 d D . .
C6A C -0.10065(16) 0.7326(2) -0.00146(18) 0.0207(8) Uani 1 1 d D . .
H6A H -0.1075(17) 0.717(2) 0.0403(12) 0.025 Uiso 1 1 d D . .
C7A C -0.12387(16) 0.6747(2) -0.05914(17) 0.0198(8) Uani 1 1 d . . .
C8A C -0.08333(16) 0.6586(2) -0.09698(18) 0.0218(8) Uani 1 1 d . . .
C9A C -0.08288(19) 0.8729(2) -0.17802(18) 0.0280(9) Uani 1 1 d . . .
H9A H -0.0567 0.8607 -0.2049 0.034 Uiso 1 1 calc R . .
C10A C -0.13539(19) 0.9269(2) -0.2015(2) 0.0339(10) Uani 1 1 d . . .
H10A H -0.1455 0.9508 -0.2451 0.041 Uiso 1 1 calc R . .
C11A C -0.17236(19) 0.9457(3) -0.1622(2) 0.0372(10) Uani 1 1 d . . .
H11A H -0.2075 0.9831 -0.1785 0.045 Uiso 1 1 calc R . .
C12A C -0.15906(17) 0.9107(2) -0.0990(2) 0.0281(9) Uani 1 1 d . . .
H12A H -0.1845 0.9247 -0.0718 0.034 Uiso 1 1 calc R . .
C13A C -0.18502(17) 0.6357(2) -0.0749(2) 0.0278(9) Uani 1 1 d . . .
H13A H -0.2121 0.6458 -0.0485 0.033 Uiso 1 1 calc R . .
C14A C -0.20597(18) 0.5824(2) -0.12881(19) 0.0308(9) Uani 1 1 d . . .
H14A H -0.2476 0.5564 -0.1396 0.037 Uiso 1 1 calc R . .
C15A C -0.16603(19) 0.5670(2) -0.1671(2) 0.0321(9) Uani 1 1 d . . .
H15A H -0.1809 0.5312 -0.2046 0.039 Uiso 1 1 calc R . .
C16A C -0.10456(18) 0.6037(2) -0.15083(18) 0.0266(8) Uani 1 1 d . . .
H16A H -0.0769 0.5916 -0.1762 0.032 Uiso 1 1 calc R . .
C17A C 0.12400(17) 0.6589(2) 0.05477(18) 0.0234(8) Uani 1 1 d . . .
C18A C 0.18825(18) 0.6348(2) 0.0667(2) 0.0329(10) Uani 1 1 d . . .
H18A H 0.2004 0.5803 0.0755 0.039 Uiso 1 1 calc R . .
C19A C 0.23432(18) 0.6909(3) 0.0658(2) 0.0384(11) Uani 1 1 d . . .
H19A H 0.2786 0.6752 0.0729 0.046 Uiso 1 1 calc R . .
C20A C 0.21662(18) 0.7688(2) 0.0547(2) 0.0317(9) Uani 1 1 d . . .
H20A H 0.2488 0.8075 0.0546 0.038 Uiso 1 1 calc R . .
C21A C 0.15179(16) 0.7923(2) 0.04356(18) 0.0230(8) Uani 1 1 d . . .
C22A C 0.13283(17) 0.8782(2) 0.03610(19) 0.0255(8) Uani 1 1 d . . .
H22A H 0.0902 0.8845 -0.0011 0.038 Uiso 1 1 calc R . .
H22B H 0.1668 0.9091 0.0258 0.038 Uiso 1 1 calc R . .
H22C H 0.1290 0.8977 0.0787 0.038 Uiso 1 1 calc R . .
C23A C 0.07050(17) 0.6016(2) 0.05362(19) 0.0252(8) Uani 1 1 d . . .
H23A H 0.0495 0.5794 0.0072 0.030 Uiso 1 1 calc R . .
H23B H 0.0894 0.5569 0.0854 0.030 Uiso 1 1 calc R . .
C24A C 0.0440(2) 0.6580(2) 0.14897(18) 0.0285(9) Uani 1 1 d . . .
H24A H 0.0920 0.6459 0.1683 0.034 Uiso 1 1 calc R . .
H24B H 0.0209 0.6203 0.1694 0.034 Uiso 1 1 calc R . .
C25A C 0.03298(16) 0.7411(2) 0.16873(17) 0.0190(7) Uani 1 1 d . . .
C26A C 0.03918(19) 0.7589(2) 0.23466(19) 0.0267(9) Uani 1 1 d . . .
H26A H 0.0475 0.7180 0.2680 0.032 Uiso 1 1 calc R . .
C27A C 0.0332(2) 0.8367(3) 0.2513(2) 0.0375(10) Uani 1 1 d . . .
H27A H 0.0365 0.8501 0.2964 0.045 Uiso 1 1 calc R . .
C28A C 0.02245(19) 0.8954(2) 0.20330(19) 0.0307(9) Uani 1 1 d . . .
H28A H 0.0191 0.9495 0.2154 0.037 Uiso 1 1 calc R . .
C29A C 0.01650(17) 0.8762(2) 0.13699(18) 0.0217(8) Uani 1 1 d . . .
C30A C 0.00552(18) 0.9408(2) 0.08512(19) 0.0269(9) Uani 1 1 d . . .
H30A H 0.0029 0.9174 0.0414 0.040 Uiso 1 1 calc R . .
H30B H 0.0425 0.9788 0.1001 0.040 Uiso 1 1 calc R . .
H30C H -0.0360 0.9687 0.0798 0.040 Uiso 1 1 calc R . .
N1A N 0.10588(13) 0.73672(17) 0.04231(14) 0.0166(6) Uani 1 1 d . . .
N2A N 0.02074(13) 0.79870(17) 0.11991(14) 0.0167(6) Uani 1 1 d . . .
N3A N 0.02044(14) 0.64457(17) 0.07431(15) 0.0201(6) Uani 1 1 d D . .
H3A H -0.0151(12) 0.622(2) 0.0616(18) 0.024 Uiso 1 1 d D . .
P1A P 0.11113(11) 1.00035(15) 0.39483(11) 0.0254(3) Uani 0.897(5) 1 d PDU A 1
F1A F 0.1089(2) 1.0927(2) 0.3754(2) 0.0628(12) Uani 0.897(5) 1 d PDU A 1
F2A F 0.13982(17) 0.97649(18) 0.33704(16) 0.0476(9) Uani 0.897(5) 1 d PDU A 1
F3A F 0.1108(2) 0.90806(17) 0.41452(17) 0.0315(8) Uani 0.897(5) 1 d PDU A 1
F4A F 0.08276(16) 1.02445(16) 0.45389(14) 0.0365(8) Uani 0.897(5) 1 d PDU A 1
F5A F 0.03725(14) 0.99053(18) 0.34315(15) 0.0471(9) Uani 0.897(5) 1 d PDU A 1
F6A F 0.18378(14) 1.0098(2) 0.44694(17) 0.0592(10) Uani 0.897(5) 1 d PDU A 1
P1C P 0.1087(9) 1.0006(13) 0.4013(10) 0.0254(3) Uani 0.103(5) 1 d PDU A 2
F1C F 0.1062(13) 1.0960(12) 0.4036(14) 0.037(7) Uani 0.103(5) 1 d PDU A 2
F2C F 0.1716(10) 1.0039(15) 0.3785(14) 0.048(6) Uani 0.103(5) 1 d PDU A 2
F3C F 0.1095(19) 0.9055(13) 0.3982(17) 0.0315(8) Uani 0.103(5) 1 d PDU A 2
F4C F 0.0451(11) 0.9996(13) 0.4242(13) 0.037(6) Uani 0.103(5) 1 d PDU A 2
F5C F 0.0610(12) 1.0075(16) 0.3241(10) 0.0471(9) Uani 0.103(5) 1 d PDU A 2
F6C F 0.1544(12) 0.9973(12) 0.4773(9) 0.043(6) Uani 0.103(5) 1 d PDU A 2
P2A P 0.1395(3) 0.5583(4) 0.3470(3) 0.0268(3) Uani 0.636(9) 1 d PDU B 1
F7A F 0.1323(4) 0.4796(3) 0.3032(3) 0.075(2) Uani 0.636(9) 1 d PDU B 1
F8A F 0.1318(4) 0.5068(4) 0.4066(4) 0.054(2) Uani 0.636(9) 1 d PDU B 1
F9A F 0.1452(3) 0.6377(3) 0.3908(3) 0.0666(19) Uani 0.636(9) 1 d PDU B 1
F10A F 0.1462(5) 0.6110(6) 0.2876(4) 0.066(3) Uani 0.636(9) 1 d PDU B 1
F11A F 0.2174(2) 0.5486(4) 0.3772(3) 0.0567(18) Uani 0.636(9) 1 d PDU B 1
F12A F 0.0612(2) 0.5715(3) 0.3139(4) 0.067(2) Uani 0.636(9) 1 d PDU B 1
P2C P 0.1419(5) 0.5550(7) 0.3475(6) 0.0268(3) Uani 0.364(9) 1 d PDU B 2
F7C F 0.0977(5) 0.5131(8) 0.2794(4) 0.064(3) Uani 0.364(9) 1 d PDU B 2
F8C F 0.1309(6) 0.4792(6) 0.3882(7) 0.043(3) Uani 0.364(9) 1 d PDU B 2
F9C F 0.1864(5) 0.5966(6) 0.4166(4) 0.053(3) Uani 0.364(9) 1 d PDU B 2
F10C F 0.1534(9) 0.6316(8) 0.3084(7) 0.049(4) Uani 0.364(9) 1 d PDU B 2
F11C F 0.2059(4) 0.5145(5) 0.3417(5) 0.046(2) Uani 0.364(9) 1 d PDU B 2
F12C F 0.0766(5) 0.5922(5) 0.3547(5) 0.042(2) Uani 0.364(9) 1 d PDU B 2
Ir2 Ir 0.501550(6) 0.240838(8) 0.022668(6) 0.01675(5) Uani 1 1 d . . .
C1B C 0.39514(16) 0.2621(2) -0.00467(19) 0.0225(8) Uani 1 1 d D . .
H1B H 0.3851(17) 0.281(2) 0.0348(13) 0.027 Uiso 1 1 d D . .
C2B C 0.40596(16) 0.1799(2) -0.01120(19) 0.0212(8) Uani 1 1 d D . .
H2B H 0.3984(17) 0.1495(19) 0.0235(14) 0.025 Uiso 1 1 d D . .
C3B C 0.39414(17) 0.1423(2) -0.07874(19) 0.0237(8) Uani 1 1 d . . .
C4B C 0.43490(16) 0.1637(2) -0.11502(18) 0.0225(8) Uani 1 1 d . . .
C5B C 0.49036(17) 0.2205(2) -0.08283(17) 0.0198(8) Uani 1 1 d D . .
H5B H 0.5334(11) 0.207(2) -0.0817(17) 0.024 Uiso 1 1 d D . .
C6B C 0.48207(17) 0.3027(2) -0.07413(18) 0.0229(8) Uani 1 1 d D . .
H6B H 0.5164(14) 0.3390(18) -0.0747(18) 0.028 Uiso 1 1 d D . .
C7B C 0.41510(17) 0.3386(2) -0.09642(18) 0.0230(8) Uani 1 1 d . . .
C8B C 0.37260(17) 0.3197(2) -0.06182(18) 0.0227(8) Uani 1 1 d . . .
C9B C 0.34430(18) 0.0861(2) -0.1058(2) 0.0314(9) Uani 1 1 d . . .
H9B H 0.3183 0.0685 -0.0800 0.038 Uiso 1 1 calc R . .
C10B C 0.33276(19) 0.0558(2) -0.1707(2) 0.0380(11) Uani 1 1 d . . .
H10B H 0.2980 0.0185 -0.1899 0.046 Uiso 1 1 calc R . .
C11B C 0.3715(2) 0.0795(3) -0.2070(2) 0.0388(11) Uani 1 1 d . . .
H11B H 0.3628 0.0594 -0.2517 0.047 Uiso 1 1 calc R . .
C12B C 0.42343(19) 0.1326(2) -0.1791(2) 0.0319(9) Uani 1 1 d . . .
H12B H 0.4509 0.1475 -0.2040 0.038 Uiso 1 1 calc R . .
C13B C 0.39537(18) 0.3944(2) -0.14869(19) 0.0284(9) Uani 1 1 d . . .
H13B H 0.4249 0.4094 -0.1712 0.034 Uiso 1 1 calc R . .
C14B C 0.33232(19) 0.4285(2) -0.1684(2) 0.0310(9) Uani 1 1 d . . .
H14B H 0.3181 0.4644 -0.2058 0.037 Uiso 1 1 calc R . .
C15B C 0.29090(18) 0.4101(2) -0.1332(2) 0.0320(9) Uani 1 1 d . . .
H15B H 0.2485 0.4344 -0.1459 0.038 Uiso 1 1 calc R . .
C16B C 0.31076(17) 0.3560(2) -0.0793(2) 0.0283(9) Uani 1 1 d . . .
H16B H 0.2823 0.3440 -0.0547 0.034 Uiso 1 1 calc R . .
C17B C 0.52705(17) 0.2584(2) 0.17005(19) 0.0229(8) Uani 1 1 d . . .
C18B C 0.5390(2) 0.2393(2) 0.2375(2) 0.0332(10) Uani 1 1 d . . .
H18B H 0.5462 0.2801 0.2708 0.040 Uiso 1 1 calc R . .
C19B C 0.5403(2) 0.1607(3) 0.2553(2) 0.0412(11) Uani 1 1 d . . .
H19B H 0.5488 0.1464 0.3015 0.049 Uiso 1 1 calc R . .
C20B C 0.5292(2) 0.1024(2) 0.2068(2) 0.0363(10) Uani 1 1 d . . .
H20B H 0.5288 0.0478 0.2192 0.044 Uiso 1 1 calc R . .
C21B C 0.51858(17) 0.1224(2) 0.13973(19) 0.0257(9) Uani 1 1 d . . .
C22B C 0.50910(18) 0.0579(2) 0.08769(19) 0.0282(9) Uani 1 1 d . . .
H22D H 0.4677 0.0294 0.0815 0.042 Uiso 1 1 calc R . .
H22E H 0.5463 0.0204 0.1032 0.042 Uiso 1 1 calc R . .
H22F H 0.5071 0.0817 0.0443 0.042 Uiso 1 1 calc R . .
C23B C 0.5242(3) 0.3427(2) 0.1487(2) 0.0473(12) Uani 1 1 d . . .
H23C H 0.5673 0.3681 0.1741 0.057 Uiso 1 1 calc R . .
H23D H 0.4899 0.3703 0.1620 0.057 Uiso 1 1 calc R . .
C24B C 0.56120(17) 0.4012(2) 0.0607(2) 0.0302(9) Uani 1 1 d . . .
H24C H 0.5764 0.4457 0.0937 0.036 Uiso 1 1 calc R . .
H24D H 0.5432 0.4241 0.0143 0.036 Uiso 1 1 calc R . .
C25B C 0.61776(18) 0.3472(2) 0.0663(2) 0.0278(9) Uani 1 1 d . . .
C26B C 0.68226(19) 0.3752(3) 0.0845(2) 0.0420(11) Uani 1 1 d . . .
H26B H 0.6915 0.4303 0.0941 0.050 Uiso 1 1 calc R . .
C27B C 0.7319(2) 0.3237(3) 0.0883(2) 0.0455(12) Uani 1 1 d . . .
H27B H 0.7762 0.3424 0.1006 0.055 Uiso 1 1 calc R . .
C28B C 0.71766(19) 0.2439(3) 0.0743(2) 0.0401(11) Uani 1 1 d . . .
H28B H 0.7524 0.2075 0.0775 0.048 Uiso 1 1 calc R . .
C29B C 0.65257(17) 0.2162(2) 0.05528(19) 0.0247(8) Uani 1 1 d . . .
C30B C 0.63619(18) 0.1297(2) 0.0433(2) 0.0298(9) Uani 1 1 d . . .
H30D H 0.6724 0.1021 0.0343 0.045 Uiso 1 1 calc R . .
H30E H 0.5952 0.1236 0.0040 0.045 Uiso 1 1 calc R . .
H30F H 0.6303 0.1066 0.0838 0.045 Uiso 1 1 calc R . .
N1B N 0.51731(13) 0.20089(17) 0.12175(14) 0.0199(6) Uani 1 1 d . . .
N2B N 0.60327(14) 0.26881(17) 0.05121(15) 0.0215(7) Uani 1 1 d . . .
N3B N 0.50939(15) 0.35519(18) 0.07522(16) 0.0243(7) Uani 1 1 d D . .
H3B H 0.4741(12) 0.380(2) 0.0599(18) 0.029 Uiso 1 1 d D . .
P1B P 0.37933(5) 0.50675(6) 0.09232(6) 0.0287(2) Uani 1 1 d . . .
F1B F 0.37415(14) 0.41369(15) 0.10693(16) 0.0619(8) Uani 1 1 d . . .
F2B F 0.35073(13) 0.53119(16) 0.15043(14) 0.0515(7) Uani 1 1 d . . .
F3B F 0.38617(10) 0.59969(12) 0.07759(11) 0.0305(5) Uani 1 1 d . . .
F4B F 0.40885(12) 0.48218(14) 0.03475(12) 0.0423(6) Uani 1 1 d . . .
F5B F 0.30667(12) 0.50543(16) 0.03851(14) 0.0576(8) Uani 1 1 d . . .
F6B F 0.45246(12) 0.50808(14) 0.14672(13) 0.0490(7) Uani 1 1 d . . .
P2B P 0.63741(5) 0.44288(6) 0.34418(6) 0.0300(2) Uani 1 1 d . . .
F7B F 0.64768(16) 0.4061(2) 0.27893(17) 0.0900(11) Uani 1 1 d . . .
F8B F 0.63928(14) 0.35504(18) 0.3719(2) 0.0890(12) Uani 1 1 d . . .
F9B F 0.62708(16) 0.4810(2) 0.40796(16) 0.0861(11) Uani 1 1 d . . .
F10B F 0.63386(16) 0.52975(18) 0.31394(18) 0.0814(10) Uani 1 1 d . . .
F11B F 0.55948(12) 0.43337(18) 0.30644(18) 0.0746(10) Uani 1 1 d . . .
F12B F 0.71427(12) 0.44949(18) 0.37969(17) 0.0724(9) Uani 1 1 d . . .
C1S C 0.2800(3) 0.7377(4) 0.7413(4) 0.0474(16) Uani 0.770(4) 1 d PDU C 1
H1S1 H 0.2945 0.7249 0.7026 0.057 Uiso 0.770(4) 1 calc PR C 1
H1S2 H 0.3098 0.7096 0.7821 0.057 Uiso 0.770(4) 1 calc PR C 1
Cl1S Cl 0.19900(8) 0.70416(18) 0.72323(9) 0.0578(7) Uani 0.770(4) 1 d PDU C 1
Cl2S Cl 0.28602(10) 0.84235(15) 0.75612(10) 0.0641(7) Uani 0.770(4) 1 d PDU C 1
C1C C 0.2198(8) 0.7544(10) 0.7573(15) 0.070(5) Uani 0.230(4) 1 d PDU C 2
H1C1 H 0.1892 0.7844 0.7181 0.084 Uiso 0.230(4) 1 calc PR C 2
H1C2 H 0.2082 0.7663 0.7979 0.084 Uiso 0.230(4) 1 calc PR C 2
Cl1C Cl 0.2125(5) 0.6512(6) 0.7401(5) 0.102(3) Uani 0.230(4) 1 d PDU C 2
Cl2C Cl 0.3005(4) 0.7830(7) 0.7714(5) 0.093(3) Uani 0.230(4) 1 d PDU C 2

loop_
_atom_site_aniso_label
_atom_site_aniso_U_11
_atom_site_aniso_U_22
_atom_site_aniso_U_33
_atom_site_aniso_U_23
_atom_site_aniso_U_13
_atom_site_aniso_U_12
Ir1 0.01292(7) 0.01705(8) 0.01384(8) 0.00066(5) 0.00455(6) 0.00134(5)
C1A 0.0178(18) 0.021(2) 0.0124(18) -0.0054(15) 0.0046(15) -0.0004(15)
C2A 0.0144(17) 0.034(2) 0.0167(19) -0.0086(17) 0.0079(16) -0.0080(16)
C3A 0.0189(18) 0.020(2) 0.024(2) 0.0005(16) 0.0029(16) -0.0042(15)
C4A 0.0223(19) 0.021(2) 0.023(2) 0.0017(16) 0.0053(17) -0.0014(16)
C5A 0.0173(18) 0.032(2) 0.019(2) 0.0031(17) 0.0067(16) 0.0080(16)
C6A 0.0097(16) 0.034(2) 0.0186(18) 0.0072(17) 0.0045(15) -0.0001(15)
C7A 0.0146(17) 0.023(2) 0.0172(18) 0.0054(15) -0.0006(15) 0.0007(14)
C8A 0.0173(18) 0.022(2) 0.022(2) 0.0063(16) 0.0014(16) -0.0017(15)
C9A 0.032(2) 0.030(2) 0.020(2) 0.0020(17) 0.0064(18) -0.0084(18)
C10A 0.033(2) 0.034(2) 0.025(2) 0.0120(18) -0.0019(19) -0.0051(19)
C11A 0.025(2) 0.035(3) 0.039(3) 0.005(2) -0.003(2) 0.0015(18)
C12A 0.022(2) 0.028(2) 0.032(2) 0.0065(18) 0.0063(18) 0.0073(17)
C13A 0.0169(18) 0.036(2) 0.029(2) 0.0094(18) 0.0060(17) -0.0021(16)
C14A 0.0195(19) 0.035(2) 0.030(2) 0.0091(19) -0.0011(18) -0.0090(17)
C15A 0.031(2) 0.025(2) 0.031(2) 0.0004(18) -0.0007(19) -0.0065(18)
C16A 0.027(2) 0.026(2) 0.020(2) -0.0006(17) 0.0010(17) -0.0051(17)
C17A 0.0233(19) 0.022(2) 0.022(2) -0.0041(16) 0.0045(16) 0.0035(16)
C18A 0.023(2) 0.028(2) 0.043(3) -0.0025(19) 0.0065(19) 0.0129(17)
C19A 0.0159(19) 0.046(3) 0.050(3) -0.009(2) 0.0066(19) 0.0050(18)
C20A 0.0167(18) 0.034(2) 0.044(3) -0.0117(19) 0.0101(18) -0.0047(16)
C21A 0.0175(17) 0.028(2) 0.025(2) -0.0078(16) 0.0099(16) -0.0033(15)
C22A 0.0230(19) 0.025(2) 0.029(2) -0.0018(17) 0.0094(17) -0.0034(16)
C23A 0.029(2) 0.021(2) 0.024(2) 0.0016(16) 0.0081(17) 0.0083(16)
C24A 0.042(2) 0.022(2) 0.019(2) 0.0049(16) 0.0063(18) 0.0002(17)
C25A 0.0160(16) 0.024(2) 0.0159(18) 0.0023(16) 0.0046(15) -0.0005(15)
C26A 0.035(2) 0.025(2) 0.022(2) 0.0052(17) 0.0123(18) 0.0004(17)
C27A 0.054(3) 0.039(3) 0.023(2) -0.006(2) 0.018(2) 0.005(2)
C28A 0.042(2) 0.028(2) 0.027(2) -0.0067(18) 0.0182(19) 0.0041(18)
C29A 0.0254(19) 0.018(2) 0.024(2) -0.0033(16) 0.0126(17) 0.0021(15)
C30A 0.029(2) 0.022(2) 0.033(2) -0.0022(17) 0.0162(18) 0.0041(16)
N1A 0.0103(13) 0.0211(16) 0.0165(15) -0.0023(12) 0.0023(12) 0.0015(12)
N2A 0.0163(14) 0.0185(16) 0.0152(15) -0.0013(13) 0.0054(12) -0.0013(12)
N3A 0.0225(16) 0.0169(17) 0.0176(16) -0.0007(13) 0.0031(14) -0.0001(13)
P1A 0.0297(6) 0.0234(6) 0.0241(7) -0.0016(5) 0.0109(5) -0.0054(4)
F1A 0.110(3) 0.0268(18) 0.062(3) 0.0020(17) 0.043(2) -0.0127(18)
F2A 0.067(2) 0.0504(19) 0.0415(19) -0.0019(15) 0.0387(18) -0.0075(16)
F3A 0.0389(13) 0.0260(13) 0.034(2) 0.0047(12) 0.0188(16) 0.0085(10)
F4A 0.0478(19) 0.0320(16) 0.0358(17) -0.0036(12) 0.0223(15) 0.0042(14)
F5A 0.0366(17) 0.0409(18) 0.0450(18) -0.0091(15) -0.0092(13) 0.0108(14)
F6A 0.0344(17) 0.081(3) 0.058(2) -0.0259(19) 0.0106(16) -0.0187(16)
P1C 0.0297(6) 0.0234(6) 0.0241(7) -0.0016(5) 0.0109(5) -0.0054(4)
F1C 0.039(11) 0.026(11) 0.051(13) -0.003(10) 0.023(10) -0.004(9)
F2C 0.020(10) 0.062(12) 0.061(12) 0.004(11) 0.015(9) -0.008(9)
F3C 0.0389(13) 0.0260(13) 0.034(2) 0.0047(12) 0.0188(16) 0.0085(10)
F4C 0.039(11) 0.031(11) 0.053(12) 0.013(9) 0.032(9) 0.010(9)
F5C 0.0366(17) 0.0409(18) 0.0450(18) -0.0091(15) -0.0092(13) 0.0108(14)
F6C 0.055(12) 0.021(10) 0.040(11) -0.013(9) 0.000(9) -0.019(9)
P2A 0.0177(6) 0.0326(8) 0.0300(6) -0.0046(5) 0.0083(5) -0.0001(5)
F7A 0.096(5) 0.061(4) 0.057(4) -0.027(3) 0.015(4) 0.011(3)
F8A 0.061(3) 0.057(5) 0.051(4) -0.001(3) 0.027(3) -0.016(4)
F9A 0.064(4) 0.051(3) 0.093(4) -0.037(3) 0.039(3) -0.019(3)
F10A 0.053(4) 0.092(6) 0.047(4) 0.028(4) 0.009(4) -0.001(4)
F11A 0.020(2) 0.068(4) 0.074(4) 0.021(3) 0.007(2) 0.007(2)
F12A 0.020(2) 0.041(3) 0.124(6) 0.002(3) 0.005(3) -0.001(2)
P2C 0.0177(6) 0.0326(8) 0.0300(6) -0.0046(5) 0.0083(5) -0.0001(5)
F7C 0.051(6) 0.096(8) 0.035(5) -0.027(5) 0.001(4) -0.030(5)
F8C 0.024(4) 0.031(6) 0.070(8) 0.019(5) 0.014(5) -0.002(4)
F9C 0.051(6) 0.082(7) 0.028(4) -0.026(4) 0.016(4) -0.044(5)
F10C 0.039(6) 0.043(6) 0.064(8) 0.021(6) 0.017(6) -0.003(4)
F11C 0.028(4) 0.047(5) 0.071(6) -0.008(4) 0.029(4) 0.007(4)
F12C 0.033(5) 0.040(5) 0.066(6) 0.000(4) 0.034(4) 0.018(4)
Ir2 0.01368(7) 0.01671(9) 0.01882(8) -0.00140(6) 0.00439(6) 0.00071(5)
C1B 0.0090(16) 0.034(2) 0.025(2) -0.0016(18) 0.0068(15) 0.0034(15)
C2B 0.0126(17) 0.027(2) 0.025(2) -0.0020(17) 0.0079(16) -0.0021(15)
C3B 0.0187(18) 0.022(2) 0.028(2) -0.0045(17) 0.0045(17) 0.0022(16)
C4B 0.0172(18) 0.024(2) 0.023(2) -0.0053(17) 0.0033(16) 0.0014(15)
C5B 0.0168(18) 0.026(2) 0.0166(18) 0.0025(16) 0.0066(16) 0.0038(15)
C6B 0.0202(19) 0.028(2) 0.018(2) 0.0030(17) 0.0033(16) -0.0025(16)
C7B 0.0193(18) 0.025(2) 0.021(2) -0.0028(17) 0.0027(16) -0.0016(16)
C8B 0.0181(18) 0.025(2) 0.022(2) -0.0063(16) 0.0025(16) 0.0008(15)
C9B 0.0188(19) 0.031(2) 0.041(3) -0.0029(19) 0.0054(19) 0.0016(17)
C10B 0.025(2) 0.028(2) 0.045(3) -0.017(2) -0.008(2) -0.0006(18)
C11B 0.037(2) 0.042(3) 0.027(2) -0.014(2) -0.002(2) 0.012(2)
C12B 0.026(2) 0.039(3) 0.029(2) -0.0053(19) 0.0074(19) 0.0096(18)
C13B 0.027(2) 0.029(2) 0.027(2) 0.0009(18) 0.0066(18) -0.0020(17)
C14B 0.028(2) 0.026(2) 0.028(2) 0.0020(18) -0.0038(18) 0.0037(17)
C15B 0.0187(19) 0.034(2) 0.034(2) -0.0068(19) -0.0017(18) 0.0074(17)
C16B 0.0187(19) 0.032(2) 0.032(2) -0.0084(18) 0.0049(17) 0.0039(16)
C17B 0.0210(18) 0.024(2) 0.024(2) 0.0040(17) 0.0076(16) 0.0077(16)
C18B 0.039(2) 0.038(3) 0.023(2) 0.0006(19) 0.0111(19) 0.009(2)
C19B 0.070(3) 0.032(3) 0.029(2) 0.009(2) 0.027(2) 0.009(2)
C20B 0.054(3) 0.022(2) 0.041(3) 0.007(2) 0.027(2) 0.005(2)
C21B 0.026(2) 0.022(2) 0.032(2) 0.0018(18) 0.0138(18) 0.0003(16)
C22B 0.033(2) 0.018(2) 0.034(2) -0.0035(17) 0.0122(19) -0.0021(17)
C23B 0.088(4) 0.023(2) 0.025(2) -0.0039(19) 0.013(2) 0.007(2)
C24B 0.026(2) 0.017(2) 0.039(2) -0.0012(18) 0.0010(19) 0.0013(16)
C25B 0.024(2) 0.021(2) 0.032(2) 0.0026(17) 0.0019(18) -0.0045(16)
C26B 0.025(2) 0.031(2) 0.056(3) 0.002(2) -0.004(2) -0.0066(18)
C27B 0.023(2) 0.041(3) 0.064(3) 0.005(2) 0.005(2) -0.012(2)
C28B 0.0187(19) 0.043(3) 0.058(3) 0.013(2) 0.012(2) 0.0051(18)
C29B 0.0178(18) 0.025(2) 0.029(2) 0.0022(17) 0.0048(16) 0.0019(15)
C30B 0.024(2) 0.026(2) 0.042(3) 0.0048(19) 0.0154(19) 0.0083(17)
N1B 0.0209(15) 0.0174(17) 0.0220(17) 0.0047(13) 0.0084(14) 0.0040(13)
N2B 0.0156(14) 0.0185(16) 0.0275(17) 0.0042(13) 0.0041(13) -0.0024(13)
N3B 0.0285(17) 0.0157(17) 0.0240(18) -0.0020(14) 0.0035(15) 0.0064(13)
P1B 0.0253(6) 0.0227(6) 0.0390(6) -0.0049(5) 0.0123(5) -0.0028(4)
F1B 0.082(2) 0.0262(15) 0.085(2) -0.0070(14) 0.0394(18) -0.0170(14)
F2B 0.0638(17) 0.0469(16) 0.0604(18) 0.0024(13) 0.0424(15) -0.0001(14)
F3B 0.0290(12) 0.0211(12) 0.0436(14) 0.0026(10) 0.0156(11) 0.0042(9)
F4B 0.0481(15) 0.0310(13) 0.0558(16) -0.0088(12) 0.0283(13) 0.0041(11)
F5B 0.0271(13) 0.067(2) 0.0710(19) -0.0221(16) 0.0072(13) -0.0096(12)
F6B 0.0388(14) 0.0341(15) 0.0561(17) -0.0047(13) -0.0059(12) 0.0095(11)
P2B 0.0195(5) 0.0312(6) 0.0375(6) 0.0067(5) 0.0078(5) 0.0008(4)
F7B 0.077(2) 0.111(3) 0.087(3) -0.039(2) 0.035(2) 0.007(2)
F8B 0.0527(18) 0.055(2) 0.145(3) 0.051(2) 0.016(2) 0.0049(15)
F9B 0.076(2) 0.130(3) 0.063(2) -0.007(2) 0.0379(18) 0.022(2)
F10B 0.092(2) 0.0473(19) 0.099(3) 0.0286(18) 0.026(2) 0.0034(18)
F11B 0.0234(13) 0.063(2) 0.121(3) -0.0014(19) 0.0043(16) 0.0032(13)
F12B 0.0240(13) 0.071(2) 0.108(3) -0.0195(19) 0.0055(16) -0.0064(14)
C1S 0.036(3) 0.063(5) 0.044(4) -0.002(3) 0.015(3) 0.007(3)
Cl1S 0.0382(9) 0.0905(19) 0.0392(10) -0.0009(10) 0.0066(7) 0.0039(10)
Cl2S 0.0817(14) 0.0552(14) 0.0627(13) -0.0067(10) 0.0343(11) 0.0036(11)
C1C 0.051(8) 0.079(9) 0.059(8) -0.010(8) -0.008(8) 0.008(8)
Cl1C 0.137(7) 0.074(6) 0.090(6) 0.008(5) 0.034(5) 0.022(6)
Cl2C 0.096(6) 0.090(8) 0.101(6) -0.002(5) 0.045(5) 0.003(5)

loop_
_atom_type_symbol
_atom_type_description
_atom_type_scat_dispersion_real
_atom_type_scat_dispersion_imag
_atom_type_scat_source
C C 0.0033 0.0016 'International Tables Vol C Tables 4.2.6.8 and 6.1.1.4'
H H 0.0000 0.0000 'International Tables Vol C Tables 4.2.6.8 and 6.1.1.4'
Cl Cl 0.1484 0.1585 'International Tables Vol C Tables 4.2.6.8 and 6.1.1.4'
F F 0.0171 0.0103 'International Tables Vol C Tables 4.2.6.8 and 6.1.1.4'
Ir Ir -1.4442 7.9887 'International Tables Vol C Tables 4.2.6.8 and 6.1.1.4'
N N 0.0061 0.0033 'International Tables Vol C Tables 4.2.6.8 and 6.1.1.4'
P P 0.1023 0.0942 'International Tables Vol C Tables 4.2.6.8 and 6.1.1.4'

loop_
_geom_angle_atom_site_label_1
_geom_angle_atom_site_label_2
_geom_angle_atom_site_label_3
_geom_angle
N2A Ir1 N1A 92.17(10)
N2A Ir1 C2A 150.94(13)
N1A Ir1 C2A 91.48(11)
N2A Ir1 C6A 94.48(12)
N1A Ir1 C6A 158.34(13)
C2A Ir1 C6A 92.64(13)
N2A Ir1 N3A 79.97(11)
N1A Ir1 N3A 76.57(11)
C2A Ir1 N3A 128.82(13)
C6A Ir1 N3A 84.32(12)
N2A Ir1 C1A 170.80(12)
N1A Ir1 C1A 89.51(11)
C2A Ir1 C1A 37.93(13)
C6A Ir1 C1A 80.84(13)
N3A Ir1 C1A 91.64(12)
N2A Ir1 C5A 87.58(12)
N1A Ir1 C5A 164.21(13)
C2A Ir1 C5A 81.32(13)
C6A Ir1 C5A 37.05(13)
N3A Ir1 C5A 118.84(12)
C1A Ir1 C5A 93.25(13)
C2A C1A C8A 123.2(3)
C2A C1A Ir1 69.92(19)
C8A C1A Ir1 109.7(2)
C2A C1A H1A 117(2)
C8A C1A H1A 115(2)
Ir1 C1A H1A 111(2)
C1A C2A C3A 122.6(3)
C1A C2A Ir1 72.2(2)
C3A C2A Ir1 109.5(2)
C1A C2A H2A 120(2)
C3A C2A H2A 112(2)
Ir1 C2A H2A 112(2)
C4A C3A C9A 119.9(3)
C4A C3A C2A 118.8(3)
C9A C3A C2A 121.2(3)
C12A C4A C3A 120.0(3)
C12A C4A C5A 121.2(3)
C3A C4A C5A 118.9(3)
C6A C5A C4A 124.3(3)
C6A C5A Ir1 71.18(19)
C4A C5A Ir1 108.7(2)
C6A C5A H5A 117(2)
C4A C5A H5A 114(2)
Ir1 C5A H5A 112(2)
C5A C6A C7A 124.4(3)
C5A C6A Ir1 71.76(19)
C7A C6A Ir1 109.2(2)
C5A C6A H6A 115(2)
C7A C6A H6A 116(2)
Ir1 C6A H6A 110(2)
C8A C7A C13A 119.9(3)
C8A C7A C6A 119.2(3)
C13A C7A C6A 120.9(3)
C7A C8A C16A 119.5(3)
C7A C8A C1A 118.7(3)
C16A C8A C1A 121.9(3)
C3A C9A C10A 119.2(4)
C3A C9A H9A 120.4
C10A C9A H9A 120.4
C11A C10A C9A 120.4(4)
C11A C10A H10A 119.8
C9A C10A H10A 119.8
C10A C11A C12A 120.7(4)
C10A C11A H11A 119.6
C12A C11A H11A 119.6
C11A C12A C4A 119.7(4)
C11A C12A H12A 120.1
C4A C12A H12A 120.1
C14A C13A C7A 120.1(3)
C14A C13A H13A 119.9
C7A C13A H13A 119.9
C13A C14A C15A 120.0(3)
C13A C14A H14A 120.0
C15A C14A H14A 120.0
C16A C15A C14A 120.4(4)
C16A C15A H15A 119.8
C14A C15A H15A 119.8
C15A C16A C8A 120.1(3)
C15A C16A H16A 120.0
C8A C16A H16A 120.0
N1A C17A C18A 121.2(3)
N1A C17A C23A 116.4(3)
C18A C17A C23A 122.4(3)
C19A C18A C17A 118.9(4)
C19A C18A H18A 120.6
C17A C18A H18A 120.6
C20A C19A C18A 120.0(3)
C20A C19A H19A 120.0
C18A C19A H19A 120.0
C19A C20A C21A 120.5(4)
C19A C20A H20A 119.7
C21A C20A H20A 119.7
N1A C21A C20A 119.5(3)
N1A C21A C22A 119.4(3)
C20A C21A C22A 121.0(3)
C21A C22A H22A 109.5
C21A C22A H22B 109.5
H22A C22A H22B 109.5
C21A C22A H22C 109.5
H22A C22A H22C 109.5
H22B C22A H22C 109.5
N3A C23A C17A 108.7(3)
N3A C23A H23A 110.0
C17A C23A H23A 110.0
N3A C23A H23B 110.0
C17A C23A H23B 110.0
H23A C23A H23B 108.3
N3A C24A C25A 113.9(3)
N3A C24A H24A 108.8
C25A C24A H24A 108.8
N3A C24A H24B 108.8
C25A C24A H24B 108.8
H24A C24A H24B 107.7
N2A C25A C26A 121.7(3)
N2A C25A C24A 117.3(3)
C26A C25A C24A 120.8(3)
C27A C26A C25A 118.6(3)
C27A C26A H26A 120.7
C25A C26A H26A 120.7
C26A C27A C28A 120.3(4)
C26A C27A H27A 119.8
C28A C27A H27A 119.8
C27A C28A C29A 120.2(4)
C27A C28A H28A 119.9
C29A C28A H28A 119.9
N2A C29A C28A 119.6(3)
N2A C29A C30A 120.6(3)
C28A C29A C30A 119.8(3)
C29A C30A H30A 109.5
C29A C30A H30B 109.5
H30A C30A H30B 109.5
C29A C30A H30C 109.5
H30A C30A H30C 109.5
H30B C30A H30C 109.5
C21A N1A C17A 119.8(3)
C21A N1A Ir1 125.6(2)
C17A N1A Ir1 114.6(2)
C29A N2A C25A 119.5(3)
C29A N2A Ir1 124.3(2)
C25A N2A Ir1 116.2(2)
C23A N3A C24A 111.6(3)
C23A N3A Ir1 106.0(2)
C24A N3A Ir1 110.2(2)
C23A N3A H3A 112(3)
C24A N3A H3A 111(3)
Ir1 N3A H3A 106(3)
F6A P1A F5A 179.1(2)
F6A P1A F2A 89.8(2)
F5A P1A F2A 91.1(2)
F6A P1A F1A 90.7(2)
F5A P1A F1A 89.6(2)
F2A P1A F1A 91.9(2)
F6A P1A F3A 90.7(2)
F5A P1A F3A 88.9(2)
F2A P1A F3A 89.56(18)
F1A P1A F3A 177.9(2)
F6A P1A F4A 89.7(2)
F5A P1A F4A 89.44(19)
F2A P1A F4A 179.5(2)
F1A P1A F4A 88.2(2)
F3A P1A F4A 90.35(18)
F6C P1C F5C 177.7(17)
F6C P1C F2C 90.4(14)
F5C P1C F2C 90.4(14)
F6C P1C F3C 89.7(15)
F5C P1C F3C 92.5(16)
F2C P1C F3C 90.0(15)
F6C P1C F1C 91.1(14)
F5C P1C F1C 86.7(14)
F2C P1C F1C 90.8(14)
F3C P1C F1C 179(2)
F6C P1C F4C 89.7(14)
F5C P1C F4C 89.5(14)
F2C P1C F4C 178.5(17)
F3C P1C F4C 91.4(15)
F1C P1C F4C 87.7(13)
F10A P2A F8A 178.9(7)
F10A P2A F11A 89.8(5)
F8A P2A F11A 91.0(5)
F10A P2A F7A 91.5(5)
F8A P2A F7A 89.3(5)
F11A P2A F7A 91.2(4)
F10A P2A F9A 88.8(5)
F8A P2A F9A 90.5(4)
F11A P2A F9A 90.0(4)
F7A P2A F9A 178.8(5)
F10A P2A F12A 87.4(6)
F8A P2A F12A 91.8(5)
F11A P2A F12A 177.2(6)
F7A P2A F12A 89.4(4)
F9A P2A F12A 89.4(4)
F7C P2C F11C 90.3(7)
F7C P2C F10C 92.6(9)
F11C P2C F10C 90.5(9)
F7C P2C F9C 179.5(11)
F11C P2C F9C 89.6(7)
F10C P2C F9C 87.8(8)
F7C P2C F8C 88.5(8)
F11C P2C F8C 89.9(8)
F10C P2C F8C 178.8(10)
F9C P2C F8C 91.0(8)
F7C P2C F12C 89.2(7)
F11C P2C F12C 177.4(10)
F10C P2C F12C 92.1(9)
F9C P2C F12C 90.8(7)
F8C P2C F12C 87.6(7)
N1B Ir2 N2B 89.91(11)
N1B Ir2 C5B 152.14(13)
N2B Ir2 C5B 93.27(12)
N1B Ir2 C2B 88.85(12)
N2B Ir2 C2B 164.41(12)
C5B Ir2 C2B 80.78(13)
N1B Ir2 C6B 170.04(12)
N2B Ir2 C6B 90.02(12)
C5B Ir2 C6B 37.77(13)
C2B Ir2 C6B 93.85(13)
N1B Ir2 N3B 79.80(11)
N2B Ir2 N3B 76.93(11)
C5B Ir2 N3B 127.85(13)
C2B Ir2 N3B 118.07(12)
C6B Ir2 N3B 90.49(13)
N1B Ir2 C1B 95.88(12)
N2B Ir2 C1B 157.80(13)
C5B Ir2 C1B 91.54(13)
C2B Ir2 C1B 37.62(13)
C6B Ir2 C1B 80.63(13)
N3B Ir2 C1B 83.02(13)
C2B C1B C8B 125.1(3)
C2B C1B Ir2 70.92(19)
C8B C1B Ir2 109.5(2)
C2B C1B H1B 120(2)
C8B C1B H1B 111(2)
Ir2 C1B H1B 111(2)
C1B C2B C3B 121.8(3)
C1B C2B Ir2 71.46(19)
C3B C2B Ir2 109.6(2)
C1B C2B H2B 112(2)
C3B C2B H2B 119(2)
Ir2 C2B H2B 113(2)
C9B C3B C4B 119.7(3)
C9B C3B C2B 121.6(3)
C4B C3B C2B 118.6(3)
C12B C4B C3B 120.1(3)
C12B C4B C5B 121.5(3)
C3B C4B C5B 118.4(3)
C6B C5B C4B 124.3(3)
C6B C5B Ir2 71.8(2)
C4B C5B Ir2 110.3(2)
C6B C5B H5B 113(2)
C4B C5B H5B 119(2)
Ir2 C5B H5B 105(2)
C5B C6B C7B 120.7(3)
C5B C6B Ir2 70.4(2)
C7B C6B Ir2 109.5(2)
C5B C6B H6B 119(2)
C7B C6B H6B 114(2)
Ir2 C6B H6B 114(2)
C13B C7B C8B 119.3(3)
C13B C7B C6B 121.2(3)
C8B C7B C6B 119.4(3)
C7B C8B C16B 120.6(4)
C7B C8B C1B 118.7(3)
C16B C8B C1B 120.6(3)
C10B C9B C3B 119.6(4)
C10B C9B H9B 120.2
C3B C9B H9B 120.2
C11B C10B C9B 120.2(4)
C11B C10B H10B 119.9
C9B C10B H10B 119.9
C10B C11B C12B 120.6(4)
C10B C11B H11B 119.7
C12B C11B H11B 119.7
C4B C12B C11B 119.7(4)
C4B C12B H12B 120.1
C11B C12B H12B 120.1
C7B C13B C14B 120.4(3)
C7B C13B H13B 119.8
C14B C13B H13B 119.8
C15B C14B C13B 119.7(4)
C15B C14B H14B 120.1
C13B C14B H14B 120.1
C14B C15B C16B 120.5(3)
C14B C15B H15B 119.8
C16B C15B H15B 119.8
C8B C16B C15B 119.4(3)
C8B C16B H16B 120.3
C15B C16B H16B 120.3
N1B C17B C18B 121.5(3)
N1B C17B C23B 118.3(3)
C18B C17B C23B 120.3(4)
C19B C18B C17B 118.8(4)
C19B C18B H18B 120.6
C17B C18B H18B 120.6
C18B C19B C20B 120.1(4)
C18B C19B H19B 119.9
C20B C19B H19B 119.9
C19B C20B C21B 120.3(4)
C19B C20B H20B 119.8
C21B C20B H20B 119.8
N1B C21B C20B 119.6(3)
N1B C21B C22B 120.6(3)
C20B C21B C22B 119.8(3)
C21B C22B H22D 109.5
C21B C22B H22E 109.5
H22D C22B H22E 109.5
C21B C22B H22F 109.5
H22D C22B H22F 109.5
H22E C22B H22F 109.5
C17B C23B N3B 115.0(3)
C17B C23B H23C 108.5
N3B C23B H23C 108.5
C17B C23B H23D 108.5
N3B C23B H23D 108.5
H23C C23B H23D 107.5
N3B C24B C25B 108.9(3)
N3B C24B H24C 109.9
C25B C24B H24C 109.9
N3B C24B H24D 109.9
C25B C24B H24D 109.9
H24C C24B H24D 108.3
N2B C25B C26B 121.1(4)
N2B C25B C24B 116.9(3)
C26B C25B C24B 121.9(3)
C27B C26B C25B 119.7(4)
C27B C26B H26B 120.2
C25B C26B H26B 120.2
C26B C27B C28B 119.4(4)
C26B C27B H27B 120.3
C28B C27B H27B 120.3
C27B C28B C29B 120.6(4)
C27B C28B H28B 119.7
C29B C28B H28B 119.7
N2B C29B C28B 119.2(3)
N2B C29B C30B 119.0(3)
C28B C29B C30B 121.7(3)
C29B C30B H30D 109.5
C29B C30B H30E 109.5
H30D C30B H30E 109.5
C29B C30B H30F 109.5
H30D C30B H30F 109.5
H30E C30B H30F 109.5
C17B N1B C21B 119.6(3)
C17B N1B Ir2 116.2(2)
C21B N1B Ir2 124.2(2)
C29B N2B C25B 120.0(3)
C29B N2B Ir2 125.8(2)
C25B N2B Ir2 114.2(2)
C24B N3B C23B 112.8(3)
C24B N3B Ir2 106.5(2)
C23B N3B Ir2 110.6(2)
C24B N3B H3B 108(3)
C23B N3B H3B 108(3)
Ir2 N3B H3B 111(3)
F5B P1B F6B 179.83(16)
F5B P1B F2B 89.83(15)
F6B P1B F2B 90.01(15)
F5B P1B F1B 90.28(16)
F6B P1B F1B 89.69(15)
F2B P1B F1B 91.84(14)
F5B P1B F4B 90.84(14)
F6B P1B F4B 89.32(14)
F2B P1B F4B 179.33(16)
F1B P1B F4B 88.10(14)
F5B P1B F3B 90.63(14)
F6B P1B F3B 89.41(13)
F2B P1B F3B 89.10(13)
F1B P1B F3B 178.70(15)
F4B P1B F3B 90.95(12)
F12B P2B F9B 90.49(18)
F12B P2B F8B 90.27(17)
F9B P2B F8B 93.3(2)
F12B P2B F10B 91.16(18)
F9B P2B F10B 88.0(2)
F8B P2B F10B 178.0(2)
F12B P2B F7B 89.62(17)
F9B P2B F7B 178.8(2)
F8B P2B F7B 87.9(2)
F10B P2B F7B 90.8(2)
F12B P2B F11B 177.89(18)
F9B P2B F11B 91.37(18)
F8B P2B F11B 88.63(16)
F10B P2B F11B 89.91(17)
F7B P2B F11B 88.54(18)
Cl1S C1S Cl2S 111.2(4)
Cl1S C1S H1S1 109.4
Cl2S C1S H1S1 109.4
Cl1S C1S H1S2 109.4
Cl2S C1S H1S2 109.4
H1S1 C1S H1S2 108.0
Cl2C C1C Cl1C 108.6(11)
Cl2C C1C H1C1 110.0
Cl1C C1C H1C1 110.0
Cl2C C1C H1C2 110.0
Cl1C C1C H1C2 110.0
H1C1 C1C H1C2 108.3

loop_
_geom_bond_atom_site_label_1
_geom_bond_atom_site_label_2
_geom_bond_distance
Ir1 N2A 2.095(3)
Ir1 N1A 2.110(3)
Ir1 C2A 2.159(3)
Ir1 C6A 2.184(3)
Ir1 N3A 2.184(3)
Ir1 C1A 2.188(3)
Ir1 C5A 2.191(3)
C1A C2A 1.413(5)
C1A C8A 1.483(4)
C1A H1A 0.960(17)
C2A C3A 1.502(5)
C2A H2A 0.941(18)
C3A C4A 1.392(5)
C3A C9A 1.395(5)
C4A C12A 1.391(5)
C4A C5A 1.485(5)
C5A C6A 1.390(5)
C5A H5A 0.968(18)
C6A C7A 1.492(5)
C6A H6A 0.975(18)
C7A C8A 1.397(5)
C7A C13A 1.403(5)
C8A C16A 1.401(5)
C9A C10A 1.397(5)
C9A H9A 0.9500
C10A C11A 1.368(5)
C10A H10A 0.9500
C11A C12A 1.383(5)
C11A H11A 0.9500
C12A H12A 0.9500
C13A C14A 1.385(5)
C13A H13A 0.9500
C14A C15A 1.391(5)
C14A H14A 0.9500
C15A C16A 1.390(5)
C15A H15A 0.9500
C16A H16A 0.9500
C17A N1A 1.358(4)
C17A C18A 1.378(5)
C17A C23A 1.494(5)
C18A C19A 1.371(5)
C18A H18A 0.9500
C19A C20A 1.355(5)
C19A H19A 0.9500
C20A C21A 1.390(5)
C20A H20A 0.9500
C21A N1A 1.352(4)
C21A C22A 1.488(5)
C22A H22A 0.9800
C22A H22B 0.9800
C22A H22C 0.9800
C23A N3A 1.482(4)
C23A H23A 0.9900
C23A H23B 0.9900
C24A N3A 1.483(4)
C24A C25A 1.493(5)
C24A H24A 0.9900
C24A H24B 0.9900
C25A N2A 1.363(4)
C25A C26A 1.374(5)
C26A C27A 1.367(5)
C26A H26A 0.9500
C27A C28A 1.367(5)
C27A H27A 0.9500
C28A C29A 1.388(5)
C28A H28A 0.9500
C29A N2A 1.358(4)
C29A C30A 1.492(5)
C30A H30A 0.9800
C30A H30B 0.9800
C30A H30C 0.9800
N3A H3A 0.811(18)
P1A F6A 1.572(4)
P1A F5A 1.589(3)
P1A F2A 1.592(3)
P1A F1A 1.595(3)
P1A F3A 1.600(3)
P1A F4A 1.612(3)
P1C F6C 1.553(16)
P1C F5C 1.587(16)
P1C F2C 1.588(16)
P1C F3C 1.594(16)
P1C F1C 1.601(16)
P1C F4C 1.602(16)
P2A F10A 1.572(7)
P2A F8A 1.573(7)
P2A F11A 1.580(7)
P2A F7A 1.583(7)
P2A F9A 1.595(7)
P2A F12A 1.599(7)
P2C F7C 1.576(11)
P2C F11C 1.580(11)
P2C F10C 1.588(11)
P2C F9C 1.589(11)
P2C F8C 1.592(11)
P2C F12C 1.593(11)
Ir2 N1B 2.093(3)
Ir2 N2B 2.112(3)
Ir2 C5B 2.165(3)
Ir2 C2B 2.182(3)
Ir2 C6B 2.183(4)
Ir2 N3B 2.185(3)
Ir2 C1B 2.189(3)
C1B C2B 1.409(5)
C1B C8B 1.481(5)
C1B H1B 0.980(18)
C2B C3B 1.487(5)
C2B H2B 0.947(18)
C3B C9B 1.391(5)
C3B C4B 1.395(5)
C4B C12B 1.379(5)
C4B C5B 1.490(5)
C5B C6B 1.408(5)
C5B H5B 0.945(18)
C6B C7B 1.480(5)
C6B H6B 0.961(18)
C7B C13B 1.388(5)
C7B C8B 1.389(5)
C8B C16B 1.391(5)
C9B C10B 1.390(5)
C9B H9B 0.9500
C10B C11B 1.372(6)
C10B H10B 0.9500
C11B C12B 1.388(5)
C11B H11B 0.9500
C12B H12B 0.9500
C13B C14B 1.397(5)
C13B H13B 0.9500
C14B C15B 1.376(5)
C14B H14B 0.9500
C15B C16B 1.393(5)
C15B H15B 0.9500
C16B H16B 0.9500
C17B N1B 1.359(4)
C17B C18B 1.382(5)
C17B C23B 1.474(5)
C18B C19B 1.367(5)
C18B H18B 0.9500
C19B C20B 1.369(5)
C19B H19B 0.9500
C20B C21B 1.384(5)
C20B H20B 0.9500
C21B N1B 1.364(4)
C21B C22B 1.497(5)
C22B H22D 0.9800
C22B H22E 0.9800
C22B H22F 0.9800
C23B N3B 1.475(5)
C23B H23C 0.9900
C23B H23D 0.9900
C24B N3B 1.473(5)
C24B C25B 1.489(5)
C24B H24C 0.9900
C24B H24D 0.9900
C25B N2B 1.360(4)
C25B C26B 1.388(5)
C26B C27B 1.355(6)
C26B H26B 0.9500
C27B C28B 1.379(6)
C27B H27B 0.9500
C28B C29B 1.396(5)
C28B H28B 0.9500
C29B N2B 1.359(4)
C29B C30B 1.491(5)
C30B H30D 0.9800
C30B H30E 0.9800
C30B H30F 0.9800
N3B H3B 0.829(18)
P1B F5B 1.577(3)
P1B F6B 1.589(3)
P1B F2B 1.599(3)
P1B F1B 1.599(3)
P1B F4B 1.602(2)
P1B F3B 1.603(2)
P2B F12B 1.564(3)
P2B F9B 1.566(3)
P2B F8B 1.577(3)
P2B F10B 1.578(3)
P2B F7B 1.584(3)
P2B F11B 1.594(3)
C1S Cl1S 1.744(6)
C1S Cl2S 1.776(7)
C1S H1S1 0.9900
C1S H1S2 0.9900
C1C Cl2C 1.725(15)
C1C Cl1C 1.762(14)
C1C H1C1 0.9900
C1C H1C2 0.9900

loop_
_geom_torsion_atom_site_label_1
_geom_torsion_atom_site_label_2
_geom_torsion_atom_site_label_3
_geom_torsion_atom_site_label_4
_geom_torsion
N1A Ir1 C1A C2A -93.0(2)
C6A Ir1 C1A C2A 106.4(2)
N3A Ir1 C1A C2A -169.59(19)
C5A Ir1 C1A C2A 71.4(2)
N1A Ir1 C1A C8A 147.7(2)
C2A Ir1 C1A C8A -119.3(3)
C6A Ir1 C1A C8A -12.8(2)
N3A Ir1 C1A C8A 71.1(2)
C5A Ir1 C1A C8A -47.9(2)
C8A C1A C2A C3A -1.2(5)
Ir1 C1A C2A C3A -102.2(3)
C8A C1A C2A Ir1 100.9(3)
N2A Ir1 C2A C1A -175.54(19)
N1A Ir1 C2A C1A 87.3(2)
C6A Ir1 C2A C1A -71.4(2)
N3A Ir1 C2A C1A 13.4(2)
C5A Ir1 C2A C1A -106.8(2)
N2A Ir1 C2A C3A -56.4(3)
N1A Ir1 C2A C3A -153.5(2)
C6A Ir1 C2A C3A 47.7(2)
N3A Ir1 C2A C3A 132.6(2)
C1A Ir1 C2A C3A 119.2(3)
C5A Ir1 C2A C3A 12.3(2)
C1A C2A C3A C4A 72.7(4)
Ir1 C2A C3A C4A -8.1(4)
C1A C2A C3A C9A -110.7(4)
Ir1 C2A C3A C9A 168.4(3)
C9A C3A C4A C12A -2.0(5)
C2A C3A C4A C12A 174.6(3)
C9A C3A C4A C5A 178.3(3)
C2A C3A C4A C5A -5.1(5)
C12A C4A C5A C6A 116.0(4)
C3A C4A C5A C6A -64.4(5)
C12A C4A C5A Ir1 -164.5(3)
C3A C4A C5A Ir1 15.2(4)
N2A Ir1 C5A C6A -100.7(2)
N1A Ir1 C5A C6A 169.9(4)
C2A Ir1 C5A C6A 106.2(2)
N3A Ir1 C5A C6A -23.5(2)
C1A Ir1 C5A C6A 70.1(2)
N2A Ir1 C5A C4A 138.4(3)
N1A Ir1 C5A C4A 49.0(6)
C2A Ir1 C5A C4A -14.6(3)
C6A Ir1 C5A C4A -120.9(4)
N3A Ir1 C5A C4A -144.4(2)
C1A Ir1 C5A C4A -50.8(3)
C4A C5A C6A C7A -1.0(5)
Ir1 C5A C6A C7A -101.2(3)
C4A C5A C6A Ir1 100.2(3)
N2A Ir1 C6A C5A 80.0(2)
N1A Ir1 C6A C5A -172.6(3)
C2A Ir1 C6A C5A -71.8(2)
N3A Ir1 C6A C5A 159.4(2)
C1A Ir1 C6A C5A -108.0(2)
N2A Ir1 C6A C7A -159.0(2)
N1A Ir1 C6A C7A -51.6(4)
C2A Ir1 C6A C7A 49.2(2)
N3A Ir1 C6A C7A -79.6(2)
C1A Ir1 C6A C7A 13.0(2)
C5A Ir1 C6A C7A 121.0(3)
C5A C6A C7A C8A 69.0(5)
Ir1 C6A C7A C8A -11.7(4)
C5A C6A C7A C13A -112.1(4)
Ir1 C6A C7A C13A 167.2(3)
C13A C7A C8A C16A 0.5(5)
C6A C7A C8A C16A 179.4(3)
C13A C7A C8A C1A -178.3(3)
C6A C7A C8A C1A 0.6(5)
C2A C1A C8A C7A -67.6(4)
Ir1 C1A C8A C7A 10.8(4)
C2A C1A C8A C16A 113.6(4)
Ir1 C1A C8A C16A -168.0(3)
C4A C3A C9A C10A 0.1(5)
C2A C3A C9A C10A -176.4(3)
C3A C9A C10A C11A 1.3(6)
C9A C10A C11A C12A -0.9(6)
C10A C11A C12A C4A -1.0(6)
C3A C4A C12A C11A 2.4(6)
C5A C4A C12A C11A -177.9(4)
C8A C7A C13A C14A -1.4(5)
C6A C7A C13A C14A 179.7(3)
C7A C13A C14A C15A 0.6(6)
C13A C14A C15A C16A 1.2(6)
C14A C15A C16A C8A -2.1(6)
C7A C8A C16A C15A 1.3(5)
C1A C8A C16A C15A 180.0(3)
N1A C17A C18A C19A -0.1(6)
C23A C17A C18A C19A 178.9(4)
C17A C18A C19A C20A 1.4(6)
C18A C19A C20A C21A -0.7(6)
C19A C20A C21A N1A -1.4(6)
C19A C20A C21A C22A 175.7(4)
N1A C17A C23A N3A -29.1(4)
C18A C17A C23A N3A 151.8(3)
N3A C24A C25A N2A -17.5(5)
N3A C24A C25A C26A 166.5(3)
N2A C25A C26A C27A -0.3(6)
C24A C25A C26A C27A 175.5(4)
C25A C26A C27A C28A -1.2(6)
C26A C27A C28A C29A 1.0(6)
C27A C28A C29A N2A 0.7(6)
C27A C28A C29A C30A -179.3(4)
C20A C21A N1A C17A 2.7(5)
C22A C21A N1A C17A -174.5(3)
C20A C21A N1A Ir1 -176.2(3)
C22A C21A N1A Ir1 6.6(5)
C18A C17A N1A C21A -2.0(5)
C23A C17A N1A C21A 179.0(3)
C18A C17A N1A Ir1 177.0(3)
C23A C17A N1A Ir1 -2.0(4)
N2A Ir1 N1A C21A -80.8(3)
C2A Ir1 N1A C21A 70.4(3)
C6A Ir1 N1A C21A 171.3(3)
N3A Ir1 N1A C21A -159.9(3)
C1A Ir1 N1A C21A 108.3(3)
C5A Ir1 N1A C21A 8.0(6)
N2A Ir1 N1A C17A 100.2(2)
C2A Ir1 N1A C17A -108.6(3)
C6A Ir1 N1A C17A -7.6(4)
N3A Ir1 N1A C17A 21.1(2)
C1A Ir1 N1A C17A -70.7(2)
C5A Ir1 N1A C17A -171.0(4)
C28A C29A N2A C25A -2.1(5)
C30A C29A N2A C25A 177.8(3)
C28A C29A N2A Ir1 174.1(3)
C30A C29A N2A Ir1 -6.0(4)
C26A C25A N2A C29A 2.0(5)
C24A C25A N2A C29A -173.9(3)
C26A C25A N2A Ir1 -174.5(3)
C24A C25A N2A Ir1 9.6(4)
N1A Ir1 N2A C29A 107.6(3)
C2A Ir1 N2A C29A 10.6(4)
C6A Ir1 N2A C29A -93.0(3)
N3A Ir1 N2A C29A -176.4(3)
C5A Ir1 N2A C29A -56.6(3)
N1A Ir1 N2A C25A -76.1(2)
C2A Ir1 N2A C25A -173.1(2)
C6A Ir1 N2A C25A 83.3(2)
N3A Ir1 N2A C25A -0.1(2)
C5A Ir1 N2A C25A 119.7(2)
C17A C23A N3A C24A -76.3(4)
C17A C23A N3A Ir1 43.7(3)
C25A C24A N3A C23A 133.6(3)
C25A C24A N3A Ir1 16.1(4)
N2A Ir1 N3A C23A -129.7(2)
N1A Ir1 N3A C23A -35.1(2)
C2A Ir1 N3A C23A 45.9(3)
C6A Ir1 N3A C23A 134.7(2)
C1A Ir1 N3A C23A 54.1(2)
C5A Ir1 N3A C23A 148.7(2)
N2A Ir1 N3A C24A -8.9(2)
N1A Ir1 N3A C24A 85.8(2)
C2A Ir1 N3A C24A 166.7(2)
C6A Ir1 N3A C24A -104.5(2)
C1A Ir1 N3A C24A 174.9(2)
C5A Ir1 N3A C24A -90.5(2)
N1B Ir2 C1B C2B -80.4(2)
N2B Ir2 C1B C2B 175.2(3)
C5B Ir2 C1B C2B 72.7(2)
C6B Ir2 C1B C2B 109.0(2)
N3B Ir2 C1B C2B -159.3(2)
N1B Ir2 C1B C8B 158.0(2)
N2B Ir2 C1B C8B 53.6(4)
C5B Ir2 C1B C8B -48.9(3)
C2B Ir2 C1B C8B -121.6(4)
C6B Ir2 C1B C8B -12.6(2)
N3B Ir2 C1B C8B 79.1(3)
C8B C1B C2B C3B -1.1(5)
Ir2 C1B C2B C3B -102.0(3)
C8B C1B C2B Ir2 100.9(3)
N1B Ir2 C2B C1B 101.2(2)
N2B Ir2 C2B C1B -173.3(4)
C5B Ir2 C2B C1B -104.8(2)
C6B Ir2 C2B C1B -69.2(2)
N3B Ir2 C2B C1B 23.4(3)
N1B Ir2 C2B C3B -140.8(2)
N2B Ir2 C2B C3B -55.2(6)
C5B Ir2 C2B C3B 13.3(2)
C6B Ir2 C2B C3B 48.8(3)
N3B Ir2 C2B C3B 141.4(2)
C1B Ir2 C2B C3B 118.1(3)
C1B C2B C3B C9B -113.9(4)
Ir2 C2B C3B C9B 166.3(3)
C1B C2B C3B C4B 66.9(4)
Ir2 C2B C3B C4B -12.9(4)
C9B C3B C4B C12B 3.6(5)
C2B C3B C4B C12B -177.1(3)
C9B C3B C4B C5B -176.4(3)
C2B C3B C4B C5B 2.8(5)
C12B C4B C5B C6B 107.6(4)
C3B C4B C5B C6B -72.4(5)
C12B C4B C5B Ir2 -171.1(3)
C3B C4B C5B Ir2 9.0(4)
N1B Ir2 C5B C6B 178.2(2)
N2B Ir2 C5B C6B -85.8(2)
C2B Ir2 C5B C6B 108.7(2)
N3B Ir2 C5B C6B -9.8(3)
C1B Ir2 C5B C6B 72.5(2)
N1B Ir2 C5B C4B 57.4(4)
N2B Ir2 C5B C4B 153.4(2)
C2B Ir2 C5B C4B -12.1(2)
C6B Ir2 C5B C4B -120.8(3)
N3B Ir2 C5B C4B -130.6(2)
C1B Ir2 C5B C4B -48.2(3)
C4B C5B C6B C7B 1.0(5)
Ir2 C5B C6B C7B -101.6(3)
C4B C5B C6B Ir2 102.6(3)
N2B Ir2 C6B C5B 95.3(2)
C2B Ir2 C6B C5B -69.6(2)
N3B Ir2 C6B C5B 172.2(2)
C1B Ir2 C6B C5B -104.9(2)
N2B Ir2 C6B C7B -148.0(3)
C5B Ir2 C6B C7B 116.6(3)
C2B Ir2 C6B C7B 47.1(3)
N3B Ir2 C6B C7B -71.1(3)
C1B Ir2 C6B C7B 11.7(2)
C5B C6B C7B C13B -114.8(4)
Ir2 C6B C7B C13B 166.9(3)
C5B C6B C7B C8B 69.0(5)
Ir2 C6B C7B C8B -9.3(4)
C13B C7B C8B C16B 0.2(5)
C6B C7B C8B C16B 176.4(3)
C13B C7B C8B C1B -178.0(3)
C6B C7B C8B C1B -1.8(5)
C2B C1B C8B C7B -68.1(5)
Ir2 C1B C8B C7B 11.8(4)
C2B C1B C8B C16B 113.7(4)
Ir2 C1B C8B C16B -166.4(3)
C4B C3B C9B C10B -4.3(6)
C2B C3B C9B C10B 176.5(3)
C3B C9B C10B C11B 1.8(6)
C9B C10B C11B C12B 1.3(6)
C3B C4B C12B C11B -0.5(6)
C5B C4B C12B C11B 179.5(3)
C10B C11B C12B C4B -2.0(6)
C8B C7B C13B C14B -2.8(5)
C6B C7B C13B C14B -179.0(3)
C7B C13B C14B C15B 3.6(6)
C13B C14B C15B C16B -1.6(6)
C7B C8B C16B C15B 1.7(5)
C1B C8B C16B C15B 179.9(3)
C14B C15B C16B C8B -1.0(6)
N1B C17B C18B C19B -0.7(6)
C23B C17B C18B C19B 179.0(4)
C17B C18B C19B C20B -0.6(6)
C18B C19B C20B C21B 1.9(7)
C19B C20B C21B N1B -1.8(6)
C19B C20B C21B C22B 177.7(4)
N1B C17B C23B N3B 1.2(6)
C18B C17B C23B N3B -178.5(4)
N3B C24B C25B N2B 29.7(5)
N3B C24B C25B C26B -151.8(4)
N2B C25B C26B C27B -1.0(7)
C24B C25B C26B C27B -179.5(4)
C25B C26B C27B C28B -0.2(7)
C26B C27B C28B C29B 0.9(7)
C27B C28B C29B N2B -0.4(6)
C27B C28B C29B C30B -176.8(4)
C18B C17B N1B C21B 0.7(5)
C23B C17B N1B C21B -178.9(4)
C18B C17B N1B Ir2 -179.0(3)
C23B C17B N1B Ir2 1.4(4)
C20B C21B N1B C17B 0.5(5)
C22B C21B N1B C17B -179.0(3)
C20B C21B N1B Ir2 -179.8(3)
C22B C21B N1B Ir2 0.7(4)
N2B Ir2 N1B C17B 74.4(2)
C5B Ir2 N1B C17B 171.3(3)
C2B Ir2 N1B C17B -121.1(2)
N3B Ir2 N1B C17B -2.3(2)
C1B Ir2 N1B C17B -84.1(3)
N2B Ir2 N1B C21B -105.3(3)
C5B Ir2 N1B C21B -8.4(4)
C2B Ir2 N1B C21B 59.2(3)
N3B Ir2 N1B C21B 178.0(3)
C1B Ir2 N1B C21B 96.2(3)
C28B C29B N2B C25B -0.8(5)
C30B C29B N2B C25B 175.7(3)
C28B C29B N2B Ir2 179.3(3)
C30B C29B N2B Ir2 -4.3(5)
C26B C25B N2B C29B 1.5(6)
C24B C25B N2B C29B -180.0(3)
C26B C25B N2B Ir2 -178.6(3)
C24B C25B N2B Ir2 0.0(4)
N1B Ir2 N2B C29B 81.5(3)
C5B Ir2 N2B C29B -70.8(3)
C2B Ir2 N2B C29B -3.9(6)
C6B Ir2 N2B C29B -108.5(3)
N3B Ir2 N2B C29B 161.0(3)
C1B Ir2 N2B C29B -173.0(3)
N1B Ir2 N2B C25B -98.5(3)
C5B Ir2 N2B C25B 109.2(3)
C2B Ir2 N2B C25B 176.1(4)
C6B Ir2 N2B C25B 71.6(3)
N3B Ir2 N2B C25B -18.9(3)
C1B Ir2 N2B C25B 7.0(5)
C25B C24B N3B C23B 79.1(4)
C25B C24B N3B Ir2 -42.5(3)
C17B C23B N3B C24B -122.2(4)
C17B C23B N3B Ir2 -3.0(5)
N1B Ir2 N3B C24B 125.7(2)
N2B Ir2 N3B C24B 33.4(2)
C5B Ir2 N3B C24B -50.5(3)
C2B Ir2 N3B C24B -151.1(2)
C6B Ir2 N3B C24B -56.5(2)
C1B Ir2 N3B C24B -137.0(2)
N1B Ir2 N3B C23B 2.8(3)
N2B Ir2 N3B C23B -89.5(3)
C5B Ir2 N3B C23B -173.4(3)
C2B Ir2 N3B C23B 85.9(3)
C6B Ir2 N3B C23B -179.4(3)
C1B Ir2 N3B C23B 100.1(3)

loop_
_platon_squeeze_void_nr
_platon_squeeze_void_average_x
_platon_squeeze_void_average_y
_platon_squeeze_void_average_z
_platon_squeeze_void_volume
_platon_squeeze_void_count_electrons
_platon_squeeze_void_content
1 0.252 0.250 -0.004 404 199 ' '
2 0.748 0.750 0.496 404 207 ' '
